data_2223150
loop_
_publ_author_name
'Kim, Nam-Ho'
'Hwang, In-Chul'
'Ha, Kwang'

_publ_section_title
;
 4,11-Diaza-1,8-diazoniacyclotetradecane dichloride hemihydrate
;
_journal_coeditor_code LH2872
_journal_issue 9
_journal_name_full 'Acta Crystallographica Section E'
_journal_page_first o2128
_journal_paper_doi 10.1107/S1600536809031110
_journal_volume 65
_journal_year 2009
_chemical_formula_iupac 'C10 H26 N4 2+, 2Cl -, 0.5H2 O'
_chemical_formula_moiety 'C10 H26 N4 2+, 2(Cl -), 0.5(H2 O)'
_chemical_formula_sum 'C10 H27 Cl2 N4 O0.5'
_chemical_formula_weight 282.25
_chemical_name_systematic
;
4,11-Diaza-1,8-diazoniacyclotetradecane dichloride hemihydrate
;
_space_group_IT_number 14
_symmetry_cell_setting monoclinic
_symmetry_space_group_name_Hall '-P 2ybc'
_symmetry_space_group_name_H-M 'P 1 21/c 1'
_atom_sites_solution_hydrogens geom
_atom_sites_solution_primary direct
_atom_sites_solution_secondary difmap
_cell_angle_alpha 90.00
_cell_angle_beta 97.84(3)
_cell_angle_gamma 90.00
_cell_formula_units_Z 4
_cell_length_a 6.827(7)
_cell_length_b 14.071(16)
_cell_length_c 16.055(16)
_cell_measurement_reflns_used 418
_cell_measurement_temperature 293(2)
_cell_measurement_theta_max 16.22
_cell_measurement_theta_min 2.56
_cell_volume 1528(3)
_computing_cell_refinement 'SAINT (Bruker, 2000)'
_computing_data_collection 'SMART (Bruker, 2000)'
_computing_data_reduction 'SAINT (Bruker, 2000)'
_computing_molecular_graphics 'ORTEP-3 (Farrugia, 1997) and PLATON (Spek, 2009)'
_computing_publication_material 'SHELXL97 (Sheldrick, 2008)'
_computing_structure_refinement 'SHELXL97 (Sheldrick, 2008)'
_computing_structure_solution 'SHELXS97 (Sheldrick, 2008)'
_diffrn_ambient_temperature 293(2)
_diffrn_measured_fraction_theta_full 0.997
_diffrn_measured_fraction_theta_max 0.997
_diffrn_measurement_device_type 'Bruker SMART 1000 CCD'
_diffrn_measurement_method '\f and \w'
_diffrn_radiation_monochromator graphite
_diffrn_radiation_source 'fine-focus sealed tube'
_diffrn_radiation_type 'Mo K\a'
_diffrn_radiation_wavelength 0.71073
_diffrn_reflns_av_R_equivalents 0.1099
_diffrn_reflns_av_sigmaI/netI 0.1546
_diffrn_reflns_limit_h_max 8
_diffrn_reflns_limit_h_min -5
_diffrn_reflns_limit_k_max 17
_diffrn_reflns_limit_k_min -17
_diffrn_reflns_limit_l_max 20
_diffrn_reflns_limit_l_min -18
_diffrn_reflns_number 8725
_diffrn_reflns_theta_full 26.43
_diffrn_reflns_theta_max 26.43
_diffrn_reflns_theta_min 2.56
_diffrn_standards_decay_% 0
_diffrn_standards_interval_count 0
_diffrn_standards_interval_time 0
_diffrn_standards_number 0
_exptl_absorpt_coefficient_mu 0.414
_exptl_absorpt_correction_T_max 0.959
_exptl_absorpt_correction_T_min 0.806
_exptl_absorpt_correction_type multi-scan
_exptl_absorpt_process_details '(SADABS; Bruker, 2000)'
_exptl_crystal_colour colorless
_exptl_crystal_density_diffrn 1.227
_exptl_crystal_density_method 'not measured'
_exptl_crystal_description needle
_exptl_crystal_F_000 612
_exptl_crystal_size_max 0.25
_exptl_crystal_size_mid 0.10
_exptl_crystal_size_min 0.10
_refine_diff_density_max 0.234
_refine_diff_density_min -0.221
_refine_ls_extinction_method none
_refine_ls_goodness_of_fit_ref 0.975
_refine_ls_hydrogen_treatment constr
_refine_ls_matrix_type full
_refine_ls_number_parameters 154
_refine_ls_number_reflns 3136
_refine_ls_number_restraints 0
_refine_ls_restrained_S_all 0.975
_refine_ls_R_factor_all 0.1924
_refine_ls_R_factor_gt 0.0723
_refine_ls_shift/su_max 0.000
_refine_ls_shift/su_mean 0.000
_refine_ls_structure_factor_coef Fsqd
_refine_ls_weighting_details 'calc w=1/[\s^2^(Fo^2^)+(0.0321P)^2^] where P=(Fo^2^+2Fc^2^)/3'
_refine_ls_weighting_scheme calc
_refine_ls_wR_factor_gt 0.1122
_refine_ls_wR_factor_ref 0.1511
_reflns_number_gt 1280
_reflns_number_total 3136
_reflns_threshold_expression I>2\s(I)
_cod_data_source_file lh2872.cif
_cod_data_source_block I
_cod_depositor_comments
;
The following automatic conversions were performed:
'_symmetry_cell_setting' value 'Monoclinic' changed to 'monoclinic'
according to '/home/saulius/struct/CIF-dictionaries/cif_core.dic'
dictionary named 'cif_core.dic' version 2.4.1 from 2010-06-29.

Automatic conversion script
Id: cif_fix_enum 1527 2010-12-29 10:47:43Z saulius 

The following automatic conversions were performed:

'_symmetry_cell_setting' value 'Monoclinic' changed to 'monoclinic'
according to /home/saulius/struct/CIF-dictionaries/cif_core.dic
dictionary named 'cif_core.dic' version 2.4.1 from 2010-06-29.

Automatic conversion script
Id: cif_fix_values 1715 2011-07-08 13:25:40Z adriana 
;
_cod_original_sg_symbol_H-M 'P 21/c'
_cod_database_code 2223150
_cod_database_fobs_code 2223150

loop_
_symmetry_equiv_pos_as_xyz
'x, y, z'
'-x, y+1/2, -z+1/2'
'-x, -y, -z'
'x, -y-1/2, z-1/2'

loop_
_atom_site_type_symbol
_atom_site_label
_atom_site_fract_x
_atom_site_fract_y
_atom_site_fract_z
_atom_site_U_iso_or_equiv
_atom_site_adp_type
_atom_site_calc_flag
_atom_site_refinement_flags
_atom_site_occupancy
_atom_site_disorder_assembly
_atom_site_disorder_group
N N1 0.7249(6) 0.4173(2) 0.2123(2) 0.0456(11) Uani d . 1 . .
H H11 0.6227 0.4290 0.2365 0.055 Uiso d R 1 . .
N N2 0.5366(5) 0.2363(2) 0.1733(2) 0.0418(10) Uani d . 1 . .
H H21 0.4233 0.2397 0.1909 0.050 Uiso d R 1 . .
H H22 0.6292 0.2611 0.2084 0.050 Uiso d R 1 . .
N N3 0.8016(5) 0.1650(2) 0.3153(2) 0.0414(10) Uani d . 1 . .
H H31 0.9071 0.1604 0.2918 0.050 Uiso d R 1 . .
N N4 0.9882(5) 0.3461(3) 0.3557(2) 0.0434(10) Uani d . 1 . .
H H41 0.9066 0.3187 0.3175 0.052 Uiso d R 1 . .
H H42 1.0960 0.3410 0.3339 0.052 Uiso d R 1 . .
C C1 0.6795(8) 0.4357(3) 0.1219(3) 0.0552(15) Uani d . 1 . .
H H1A 0.7938 0.4201 0.0947 0.066 Uiso calc R 1 . .
H H1B 0.6515 0.5028 0.1129 0.066 Uiso calc R 1 . .
C C2 0.5032(7) 0.3779(4) 0.0822(3) 0.0567(15) Uani d . 1 . .
H H2A 0.3902 0.3928 0.1105 0.068 Uiso calc R 1 . .
H H2B 0.4709 0.3964 0.0238 0.068 Uiso calc R 1 . .
C C3 0.5392(7) 0.2717(4) 0.0867(3) 0.0526(14) Uani d . 1 . .
H H3A 0.4377 0.2395 0.0488 0.063 Uiso calc R 1 . .
H H3B 0.6662 0.2575 0.0689 0.063 Uiso calc R 1 . .
C C4 0.5882(7) 0.1337(3) 0.1843(3) 0.0531(14) Uani d . 1 . .
H H4A 0.7030 0.1196 0.1570 0.064 Uiso calc R 1 . .
H H4B 0.4789 0.0950 0.1585 0.064 Uiso calc R 1 . .
C C5 0.6317(7) 0.1110(3) 0.2767(3) 0.0535(14) Uani d . 1 . .
H H5A 0.5175 0.1263 0.3040 0.064 Uiso calc R 1 . .
H H5B 0.6582 0.0436 0.2840 0.064 Uiso calc R 1 . .
C C6 0.8527(8) 0.1452(4) 0.4051(3) 0.0612(15) Uani d . 1 . .
H H6A 0.8830 0.0782 0.4127 0.073 Uiso calc R 1 . .
H H6B 0.7395 0.1592 0.4335 0.073 Uiso calc R 1 . .
C C7 1.0288(8) 0.2034(4) 0.4450(3) 0.0596(15) Uani d . 1 . .
H H7A 1.0624 0.1839 0.5031 0.071 Uiso calc R 1 . .
H H7B 1.1414 0.1895 0.4161 0.071 Uiso calc R 1 . .
C C8 0.9932(8) 0.3095(4) 0.4424(3) 0.0559(14) Uani d . 1 . .
H H8A 0.8686 0.3234 0.4625 0.067 Uiso calc R 1 . .
H H8B 1.0977 0.3412 0.4792 0.067 Uiso calc R 1 . .
C C9 0.9384(7) 0.4482(3) 0.3442(3) 0.0520(14) Uani d . 1 . .
H H9A 1.0482 0.4867 0.3699 0.062 Uiso calc R 1 . .
H H9B 0.8237 0.4630 0.3714 0.062 Uiso calc R 1 . .
C C10 0.8954(7) 0.4709(3) 0.2517(3) 0.0513(14) Uani d . 1 . .
H H10A 0.8697 0.5384 0.2444 0.062 Uiso calc R 1 . .
H H10B 1.0099 0.4553 0.2246 0.062 Uiso calc R 1 . .
Cl Cl1 0.08543(19) 0.22997(10) 0.17133(7) 0.0588(4) Uani d . 1 . .
Cl Cl2 0.4464(2) 0.35637(10) 0.36069(8) 0.0720(5) Uani d . 1 . .
O O1 0.6491(12) 0.0033(6) 0.0003(5) 0.105(3) Uani d P 0.50 . .
H H1O 0.6316 -0.0355 0.0371 0.157 Uiso d PR 0.50 . .
H H2O 0.6030 0.0408 -0.0370 0.157 Uiso d PR 0.50 . .

loop_
_atom_site_aniso_label
_atom_site_aniso_U_11
_atom_site_aniso_U_22
_atom_site_aniso_U_33
_atom_site_aniso_U_12
_atom_site_aniso_U_13
_atom_site_aniso_U_23
N1 0.042(2) 0.049(3) 0.047(3) -0.002(2) 0.012(2) 0.002(2)
N2 0.039(2) 0.047(3) 0.039(2) -0.004(2) 0.002(2) -0.0032(19)
N3 0.039(2) 0.043(3) 0.044(3) -0.004(2) 0.011(2) 0.0023(19)
N4 0.041(2) 0.054(3) 0.035(2) -0.005(2) 0.005(2) -0.0072(19)
C1 0.065(4) 0.051(4) 0.050(4) 0.004(3) 0.012(3) 0.012(3)
C2 0.053(4) 0.074(4) 0.041(3) 0.010(3) -0.002(3) 0.011(3)
C3 0.049(3) 0.073(4) 0.036(3) -0.002(3) 0.004(3) -0.006(3)
C4 0.059(4) 0.043(4) 0.057(4) 0.000(3) 0.006(3) -0.007(3)
C5 0.051(3) 0.039(3) 0.073(4) -0.013(3) 0.016(3) 0.001(3)
C6 0.064(4) 0.072(4) 0.049(4) -0.002(3) 0.012(3) 0.012(3)
C7 0.061(4) 0.075(4) 0.041(3) 0.008(3) 0.003(3) 0.015(3)
C8 0.055(4) 0.076(4) 0.034(3) -0.001(3) -0.001(3) -0.003(3)
C9 0.047(3) 0.041(3) 0.066(4) -0.005(3) 0.004(3) -0.007(3)
C10 0.049(3) 0.039(3) 0.067(4) -0.003(3) 0.012(3) 0.009(3)
Cl1 0.0451(8) 0.0785(10) 0.0542(9) -0.0012(7) 0.0115(7) 0.0022(7)
Cl2 0.0491(9) 0.0979(12) 0.0713(10) -0.0110(8) 0.0162(8) -0.0200(8)
O1 0.111(7) 0.116(7) 0.088(6) 0.008(6) 0.020(6) 0.047(5)

loop_
_atom_type_symbol
_atom_type_description
_atom_type_scat_dispersion_real
_atom_type_scat_dispersion_imag
_atom_type_scat_source
C C 0.0033 0.0016 'International Tables Vol C Tables 4.2.6.8 and 6.1.1.4'
H H 0.0000 0.0000 'International Tables Vol C Tables 4.2.6.8 and 6.1.1.4'
Cl Cl 0.1484 0.1585 'International Tables Vol C Tables 4.2.6.8 and 6.1.1.4'
N N 0.0061 0.0033 'International Tables Vol C Tables 4.2.6.8 and 6.1.1.4'
O O 0.0106 0.0060 'International Tables Vol C Tables 4.2.6.8 and 6.1.1.4'

loop_
_geom_angle_atom_site_label_1
_geom_angle_atom_site_label_2
_geom_angle_atom_site_label_3
_geom_angle_site_symmetry_1
_geom_angle_site_symmetry_3
_geom_angle
_geom_angle_publ_flag
C10 N1 C1 . . 112.8(4) ?
C10 N1 H11 . . 110.7 ?
C1 N1 H11 . . 109.8 ?
C3 N2 C4 . . 113.8(3) ?
C3 N2 H21 . . 114.6 ?
C4 N2 H21 . . 102.9 ?
C3 N2 H22 . . 112.1 ?
C4 N2 H22 . . 100.0 ?
H21 N2 H22 . . 112.2 ?
C5 N3 C6 . . 112.9(4) ?
C5 N3 H31 . . 116.2 ?
C6 N3 H31 . . 108.4 ?
C8 N4 C9 . . 115.4(3) ?
C8 N4 H41 . . 116.4 ?
C9 N4 H41 . . 103.3 ?
C8 N4 H42 . . 116.2 ?
C9 N4 H42 . . 103.0 ?
H41 N4 H42 . . 100.4 ?
N1 C1 C2 . . 111.6(4) ?
N1 C1 H1A . . 109.3 ?
C2 C1 H1A . . 109.3 ?
N1 C1 H1B . . 109.3 ?
C2 C1 H1B . . 109.3 ?
H1A C1 H1B . . 108.0 ?
C3 C2 C1 . . 113.2(4) ?
C3 C2 H2A . . 108.9 ?
C1 C2 H2A . . 108.9 ?
C3 C2 H2B . . 108.9 ?
C1 C2 H2B . . 108.9 ?
H2A C2 H2B . . 107.7 ?
N2 C3 C2 . . 110.7(4) ?
N2 C3 H3A . . 109.5 ?
C2 C3 H3A . . 109.5 ?
N2 C3 H3B . . 109.5 ?
C2 C3 H3B . . 109.5 ?
H3A C3 H3B . . 108.1 ?
N2 C4 C5 . . 109.5(4) ?
N2 C4 H4A . . 109.8 ?
C5 C4 H4A . . 109.8 ?
N2 C4 H4B . . 109.8 ?
C5 C4 H4B . . 109.8 ?
H4A C4 H4B . . 108.2 ?
N3 C5 C4 . . 110.3(4) ?
N3 C5 H5A . . 109.6 ?
C4 C5 H5A . . 109.6 ?
N3 C5 H5B . . 109.6 ?
C4 C5 H5B . . 109.6 ?
H5A C5 H5B . . 108.1 ?
N3 C6 C7 . . 112.4(4) ?
N3 C6 H6A . . 109.1 ?
C7 C6 H6A . . 109.1 ?
N3 C6 H6B . . 109.1 ?
C7 C6 H6B . . 109.1 ?
H6A C6 H6B . . 107.9 ?
C8 C7 C6 . . 113.9(4) ?
C8 C7 H7A . . 108.8 ?
C6 C7 H7A . . 108.8 ?
C8 C7 H7B . . 108.8 ?
C6 C7 H7B . . 108.8 ?
H7A C7 H7B . . 107.7 ?
N4 C8 C7 . . 110.6(4) ?
N4 C8 H8A . . 109.5 ?
C7 C8 H8A . . 109.5 ?
N4 C8 H8B . . 109.5 ?
C7 C8 H8B . . 109.5 ?
H8A C8 H8B . . 108.1 ?
N4 C9 C10 . . 109.8(4) ?
N4 C9 H9A . . 109.7 ?
C10 C9 H9A . . 109.7 ?
N4 C9 H9B . . 109.7 ?
C10 C9 H9B . . 109.7 ?
H9A C9 H9B . . 108.2 ?
N1 C10 C9 . . 110.8(4) ?
N1 C10 H10A . . 109.5 ?
C9 C10 H10A . . 109.5 ?
N1 C10 H10B . . 109.5 ?
C9 C10 H10B . . 109.5 ?
H10A C10 H10B . . 108.1 ?
H1O O1 H2O . . 149.6 ?

loop_
_geom_bond_atom_site_label_1
_geom_bond_atom_site_label_2
_geom_bond_site_symmetry_2
_geom_bond_distance
_geom_bond_publ_flag
N1 C10 . 1.457(6) ?
N1 C1 . 1.466(5) ?
N1 H11 . 0.8600 ?
N2 C3 . 1.479(5) ?
N2 C4 . 1.491(5) ?
N2 H21 . 0.8600 ?
N2 H22 . 0.8600 ?
N3 C5 . 1.453(5) ?
N3 C6 . 1.463(5) ?
N3 H31 . 0.8601 ?
N4 C8 . 1.480(5) ?
N4 C9 . 1.483(5) ?
N4 H41 . 0.8600 ?
N4 H42 . 0.8600 ?
C1 C2 . 1.519(6) ?
C1 H1A . 0.9700 ?
C1 H1B . 0.9700 ?
C2 C3 . 1.515(6) ?
C2 H2A . 0.9700 ?
C2 H2B . 0.9700 ?
C3 H3A . 0.9700 ?
C3 H3B . 0.9700 ?
C4 C5 . 1.508(6) ?
C4 H4A . 0.9700 ?
C4 H4B . 0.9700 ?
C5 H5A . 0.9700 ?
C5 H5B . 0.9700 ?
C6 C7 . 1.522(6) ?
C6 H6A . 0.9700 ?
C6 H6B . 0.9700 ?
C7 C8 . 1.512(6) ?
C7 H7A . 0.9700 ?
C7 H7B . 0.9700 ?
C8 H8A . 0.9700 ?
C8 H8B . 0.9700 ?
C9 C10 . 1.507(6) ?
C9 H9A . 0.9700 ?
C9 H9B . 0.9700 ?
C10 H10A . 0.9700 ?
C10 H10B . 0.9700 ?
O1 H1O . 0.8253 ?
O1 H2O . 0.8266 ?

loop_
_geom_hbond_atom_site_label_D
_geom_hbond_atom_site_label_H
_geom_hbond_atom_site_label_A
_geom_hbond_site_symmetry_A
_geom_hbond_distance_DH
_geom_hbond_distance_HA
_geom_hbond_distance_DA
_geom_hbond_angle_DHA
N1 H11 Cl2 . 0.86 2.67 3.356(5) 137.8
N2 H21 Cl1 . 0.86 2.29 3.077(5) 152.5
N2 H22 N1 . 0.86 2.29 2.882(6) 126.0
N2 H22 N3 . 0.86 2.37 2.890(5) 119.4
N3 H31 Cl1 1_655 0.86 2.61 3.340(4) 143.1
N4 H41 N1 . 0.86 2.40 2.899(5) 117.7
N4 H41 N3 . 0.86 2.28 2.882(6) 127.4
N4 H42 Cl2 1_655 0.86 2.38 3.122(5) 144.4
O1 H1O Cl2 2_645 0.83 2.35 3.175(8) 175.2
O1 H2O Cl2 4_565 0.83 2.34 3.160(8) 175.2

loop_
_geom_torsion_atom_site_label_1
_geom_torsion_atom_site_label_2
_geom_torsion_atom_site_label_3
_geom_torsion_atom_site_label_4
_geom_torsion_site_symmetry_1
_geom_torsion_site_symmetry_2
_geom_torsion_site_symmetry_3
_geom_torsion_site_symmetry_4
_geom_torsion
_geom_torsion_publ_flag
C10 N1 C1 C2 . . . . 179.2(4) ?
N1 C1 C2 C3 . . . . -63.7(5) ?
C4 N2 C3 C2 . . . . -175.0(4) ?
C1 C2 C3 N2 . . . . 73.6(5) ?
C3 N2 C4 C5 . . . . 165.8(4) ?
C6 N3 C5 C4 . . . . -179.4(4) ?
N2 C4 C5 N3 . . . . -62.4(5) ?
C5 N3 C6 C7 . . . . -179.1(4) ?
N3 C6 C7 C8 . . . . 62.9(6) ?
C9 N4 C8 C7 . . . . 175.4(4) ?
C6 C7 C8 N4 . . . . -71.8(5) ?
C8 N4 C9 C10 . . . . -167.9(4) ?
C1 N1 C10 C9 . . . . -179.0(4) ?
N4 C9 C10 N1 . . . . 62.1(5) ?
